data_4335513
loop_
_publ_author_name
'Igor M. Shlyapnikov'
'H\'el\`ene P. A. Mercier'
'Evgeny A. Goreshnik'
'Gary J. Schrobilgen'
'Zoran Mazej'

_publ_contact_author_address
;
Department of Inorganic Chemistry and Technology
Jozef Stefan Institute
Jamova 39 1000 Ljubljana
SLOVENIA
;
_publ_contact_author_email evgeny.goreshnik@ijs.si
_publ_contact_author_fax 386(1)4773645
_publ_contact_author_name 'Goreshnik, Evgeny'
_publ_contact_author_phone 386(1)4773155
_publ_section_title
;
 Crystal Structures and Raman Spectra of Imidazolium
 Poly[perfluorotitanate(IV)] Salts Containing the [TiF6]2-,
 ([Ti2F9]-)\\infty, and [Ti2F11]3- and the New [Ti4F20]4- and [Ti5F23]3-
 Anions
;
_journal_name_full 'Inorganic Chemistry'
_journal_page_first 8315
_journal_page_last 8326
_journal_paper_doi 10.1021/ic302468j
_journal_volume 52
_journal_year 2013
_chemical_formula_moiety 'F6 Ti, 2(C3 H5 N2), 2(F H)'
_chemical_formula_sum 'C6 H12 F8 N4 Ti'
_chemical_formula_weight 340.07
_space_group_IT_number 15
_symmetry_cell_setting monoclinic
_symmetry_space_group_name_Hall '-C 2yc'
_symmetry_space_group_name_H-M 'C 1 2/c 1'
_atom_sites_solution_hydrogens geom
_atom_sites_solution_primary direct
_atom_sites_solution_secondary difmap
_audit_creation_date 2011-10-03T15:25:56-00:00
_audit_creation_method 'WinGX routine CIF_UPDATE'
_cell_angle_alpha 90
_cell_angle_beta 115.77(2)
_cell_angle_gamma 90
_cell_formula_units_Z 4
_cell_length_a 14.437(8)
_cell_length_b 7.436(4)
_cell_length_c 13.261(8)
_cell_measurement_reflns_used 654
_cell_measurement_temperature 200
_cell_measurement_theta_max 26.7937
_cell_measurement_theta_min 1.7029
_cell_volume 1282.0(13)
_computing_cell_refinement 'CrystalClear (Rigaku Corporation, 1999)'
_computing_data_collection 'CrystalClear (Rigaku Corporation, 1999)'
_computing_data_reduction 'CrystalClear (Rigaku Corporation, 1999)'
_computing_molecular_graphics 'Diamond (Pennington, 1999)'
_computing_publication_material
;
WinGX 1.70 (Farrugia, L. J., 1999), enCIFer v.1.2 (Allen et al., 2004)
;
_computing_structure_refinement 'SHELXL-97 (Sheldrick, 1997)'
_computing_structure_solution
;
SIR92 (Altomare et al., 1993), 
TeXsan (Molecular Structure Corporation, 1997--1999).
;
_diffrn_ambient_temperature 200
_diffrn_measured_fraction_theta_full 0.743
_diffrn_measured_fraction_theta_max 0.743
_diffrn_measurement_device
;
        Mercury CCD (2x2 bin mode)
;
_diffrn_measurement_method dtprofit.ref
_diffrn_radiation_type MoK\a
_diffrn_radiation_wavelength 0.71073
_diffrn_reflns_av_R_equivalents 0.0261
_diffrn_reflns_limit_h_max 16
_diffrn_reflns_limit_h_min 0
_diffrn_reflns_limit_k_max 6
_diffrn_reflns_limit_k_min -8
_diffrn_reflns_limit_l_max 13
_diffrn_reflns_limit_l_min -13
_diffrn_reflns_number 1002
_diffrn_reflns_theta_full 23.73
_diffrn_reflns_theta_max 23.73
_diffrn_reflns_theta_min 3.13
_exptl_absorpt_coefficient_mu 0.757
_exptl_absorpt_correction_T_max 0.892
_exptl_absorpt_correction_T_min 0.859
_exptl_absorpt_correction_type multi-scan
_exptl_absorpt_process_details 'Blessing R.H., 1995'
_exptl_crystal_colour Colorless
_exptl_crystal_density_diffrn 1.762
_exptl_crystal_description Chunk
_exptl_crystal_F_000 680
_exptl_crystal_size_max 0.1
_exptl_crystal_size_mid 0.08
_exptl_crystal_size_min 0.05
_refine_diff_density_max 0.276
_refine_diff_density_min -0.348
_refine_ls_extinction_method none
_refine_ls_goodness_of_fit_ref 1.254
_refine_ls_hydrogen_treatment constr
_refine_ls_matrix_type full
_refine_ls_number_parameters 106
_refine_ls_number_reflns 730
_refine_ls_number_restraints 8
_refine_ls_restrained_S_all 1.255
_refine_ls_R_factor_all 0.1031
_refine_ls_R_factor_gt 0.0882
_refine_ls_shift/su_max 0.162
_refine_ls_shift/su_mean 0.033
_refine_ls_structure_factor_coef Fsqd
_refine_ls_weighting_details 'calc w=1/[\s^2^(Fo^2^)+(0.0909P)^2^+7.2973P] where P=(Fo^2^+2Fc^2^)/3'
_refine_ls_weighting_scheme calc
_refine_ls_wR_factor_gt 0.2076
_refine_ls_wR_factor_ref 0.2181
_reflns_number_gt 632
_reflns_number_total 732
_reflns_threshold_expression I>2\s(I)
_cod_data_source_file ic302468j_si_002_1.cif
_cod_data_source_block shelxl
_cod_original_cell_volume 1282.1(13)
_cod_original_sg_symbol_H-M 'C 2/c'
_cod_database_code 4335513

loop_
_symmetry_equiv_pos_as_xyz
'x, y, z'
'-x, y, -z+1/2'
'x+1/2, y+1/2, z'
'-x+1/2, y+1/2, -z+1/2'
'-x, -y, -z'
'x, -y, z-1/2'
'-x+1/2, -y+1/2, -z'
'x+1/2, -y+1/2, z-1/2'

loop_
_atom_site_label
_atom_site_type_symbol
_atom_site_fract_x
_atom_site_fract_y
_atom_site_fract_z
_atom_site_U_iso_or_equiv
_atom_site_adp_type
_atom_site_occupancy
_atom_site_symmetry_multiplicity
_atom_site_calc_flag
_atom_site_refinement_flags
_atom_site_disorder_assembly
_atom_site_disorder_group
Ti1 Ti 1.0000 2.6272(2) 0.7500 0.0540(5) Uani 1 2 d S . .
F1 F 1.1412(2) 2.6365(4) 0.8198(3) 0.0690(11) Uani 1 1 d . . .
F2 F 0.9978(3) 2.8176(5) 0.8451(3) 0.0846(13) Uani 1 1 d . . .
F3 F 1.0030(3) 2.4597(6) 0.6523(3) 0.0887(14) Uani 1 1 d . . .
F4 F 1.1026(4) 2.8724(7) 1.0380(4) 0.125(2) Uani 1 1 d . . .
H10 H 1.017(7) 2.818(12) 1.022(7) 0.150 Uiso 1 1 d . . .
C1 C 0.8302(8) 2.6225(14) 0.9400(8) 0.049(3) Uani 0.504(5) 1 d PD A 1
H1A H 0.8950 2.6142 1.0001 0.059 Uiso 0.504(5) 1 calc PR A 1
N1 N 0.7673(6) 2.4894(14) 0.8909(7) 0.060(2) Uani 0.504(5) 1 d PD A 1
H1B H 0.7795 2.3772 0.9069 0.072 Uiso 0.504(5) 1 calc PR A 1
C2 C 0.6790(8) 2.5601(16) 0.8095(8) 0.052(3) Uani 0.504(5) 1 d PD A 1
H2A H 0.6198 2.4967 0.7646 0.062 Uiso 0.504(5) 1 calc PR A 1
C3 C 0.6933(7) 2.7381(15) 0.8065(9) 0.042(2) Uani 0.504(5) 1 d PD A 1
H3A H 0.6482 2.8212 0.7570 0.051 Uiso 0.504(5) 1 calc PR A 1
N2 N 0.7842(8) 2.7698(14) 0.8879(8) 0.061(2) Uani 0.504(5) 1 d PD A 1
H2B H 0.8107 2.8754 0.9054 0.073 Uiso 0.504(5) 1 calc PR A 1
C1A C 0.6701(9) 2.6590(16) 0.8038(9) 0.049(3) Uani 0.496(5) 1 d PD A 2
H1AA H 0.6031 2.6725 0.7487 0.059 Uiso 0.496(5) 1 calc PR A 2
N1A N 0.7138(8) 2.5037(16) 0.8449(8) 0.060(2) Uani 0.496(5) 1 d PD A 2
H1AB H 0.6884 2.3973 0.8280 0.072 Uiso 0.496(5) 1 calc PR A 2
C2A C 0.8170(9) 2.5581(17) 0.9271(10) 0.052(3) Uani 0.496(5) 1 d PD A 2
H2AA H 0.8686 2.4803 0.9729 0.062 Uiso 0.496(5) 1 calc PR A 2
C3A C 0.8241(8) 2.7184(16) 0.9258(10) 0.042(2) Uani 0.496(5) 1 d PD A 2
H3AA H 0.8833 2.7825 0.9699 0.051 Uiso 0.496(5) 1 calc PR A 2
N2A N 0.7353(9) 2.7950(16) 0.8521(9) 0.061(2) Uani 0.496(5) 1 d PD A 2
H2AB H 0.7232 2.9080 0.8390 0.073 Uiso 0.496(5) 1 calc PRD A 2

loop_
_atom_site_aniso_label
_atom_site_aniso_U_11
_atom_site_aniso_U_22
_atom_site_aniso_U_33
_atom_site_aniso_U_23
_atom_site_aniso_U_13
_atom_site_aniso_U_12
Ti1 0.0479(7) 0.0456(8) 0.0621(8) 0.000 0.0178(6) 0.000
F1 0.0414(17) 0.056(2) 0.089(2) -0.0017(18) 0.0087(16) -0.0010(16)
F2 0.073(2) 0.085(3) 0.089(2) -0.032(2) 0.0289(18) -0.0056(19)
F3 0.067(2) 0.089(3) 0.097(2) -0.038(2) 0.0245(18) -0.001(2)
F4 0.139(4) 0.123(4) 0.079(3) -0.011(3) 0.016(3) 0.000(3)
C1 0.054(4) 0.036(5) 0.048(4) -0.009(4) 0.014(3) -0.021(4)
N1 0.078(5) 0.041(3) 0.077(4) 0.010(3) 0.049(3) 0.010(4)
C2 0.049(5) 0.044(6) 0.064(5) 0.007(4) 0.027(4) -0.018(4)
C3 0.029(3) 0.037(5) 0.063(5) 0.006(4) 0.022(3) -0.012(3)
N2 0.071(6) 0.047(4) 0.061(4) 0.017(3) 0.025(4) 0.016(4)
C1A 0.054(4) 0.036(5) 0.048(4) -0.009(4) 0.014(3) -0.021(4)
N1A 0.078(5) 0.041(3) 0.077(4) 0.010(3) 0.049(3) 0.010(4)
C2A 0.049(5) 0.044(6) 0.064(5) 0.007(4) 0.027(4) -0.018(4)
C3A 0.029(3) 0.037(5) 0.063(5) 0.006(4) 0.022(3) -0.012(3)
N2A 0.071(6) 0.047(4) 0.061(4) 0.017(3) 0.025(4) 0.016(4)

loop_
_atom_type_symbol
_atom_type_description
_atom_type_scat_dispersion_real
_atom_type_scat_dispersion_imag
_atom_type_scat_source
C C 0.0033 0.0016 'International Tables Vol C Tables 4.2.6.8 and 6.1.1.4'
H H 0 0 'International Tables Vol C Tables 4.2.6.8 and 6.1.1.4'
N N 0.0061 0.0033 'International Tables Vol C Tables 4.2.6.8 and 6.1.1.4'
F F 0.0171 0.0103 'International Tables Vol C Tables 4.2.6.8 and 6.1.1.4'
Ti Ti 0.2776 0.4457 'International Tables Vol C Tables 4.2.6.8 and 6.1.1.4'

loop_
_geom_angle_atom_site_label_1
_geom_angle_atom_site_label_2
_geom_angle_atom_site_label_3
_geom_angle
_geom_angle_site_symmetry_1
_geom_angle_site_symmetry_3
F3 Ti1 F3 93.1(3) . 2_756
F3 Ti1 F1 91.14(17) . .
F3 Ti1 F1 91.81(16) 2_756 .
F3 Ti1 F1 91.81(16) . 2_756
F3 Ti1 F1 91.14(17) 2_756 2_756
F1 Ti1 F1 175.7(2) . 2_756
F3 Ti1 F2 175.4(2) . .
F3 Ti1 F2 91.4(2) 2_756 .
F1 Ti1 F2 88.42(16) . .
F1 Ti1 F2 88.38(16) 2_756 .
F3 Ti1 F2 91.4(2) . 2_756
F3 Ti1 F2 175.4(2) 2_756 2_756
F1 Ti1 F2 88.38(16) . 2_756
F1 Ti1 F2 88.42(16) 2_756 2_756
F2 Ti1 F2 84.0(3) . 2_756
N1 C1 N2 106.7(8) . .
N1 C1 H1A 126.7 . .
N2 C1 H1A 126.7 . .
C1 N1 C2 108.0(10) . .
C1 N1 H1B 126.0 . .
C2 N1 H1B 126.0 . .
C3 C2 N1 107.4(9) . .
C3 C2 H2A 126.3 . .
N1 C2 H2A 126.3 . .
N2 C3 C2 105.4(9) . .
N2 C3 H3A 127.3 . .
C2 C3 H3A 127.3 . .
C3 N2 C1 112.4(10) . .
C3 N2 H2B 123.8 . .
C1 N2 H2B 123.8 . .
N1A C1A N2A 110.7(10) . .
N1A C1A H1AA 124.7 . .
N2A C1A H1AA 124.7 . .
C1A N1A C2A 102.4(10) . .
C1A N1A H1AB 128.8 . .
C2A N1A H1AB 128.8 . .
C3A C2A N1A 109.2(11) . .
C3A C2A H2AA 125.4 . .
N1A C2A H2AA 125.4 . .
C2A C3A N2A 111.7(11) . .
C2A C3A H3AA 124.2 . .
N2A C3A H3AA 124.1 . .
C1A N2A C3A 106.0(11) . .
C1A N2A H2AB 127.0 . .
C3A N2A H2AB 127.0 . .

loop_
_geom_bond_atom_site_label_1
_geom_bond_atom_site_label_2
_geom_bond_distance
_geom_bond_site_symmetry_2
Ti1 F3 1.812(4) .
Ti1 F3 1.812(4) 2_756
Ti1 F1 1.837(3) .
Ti1 F1 1.837(3) 2_756
Ti1 F2 1.905(4) .
Ti1 F2 1.905(4) 2_756
F4 H10 1.23(10) .
C1 N1 1.309(14) .
C1 N2 1.311(14) .
C1 H1A 0.9300 .
N1 C2 1.368(13) .
N1 H1B 0.8600 .
C2 C3 1.343(16) .
C2 H2A 0.9300 .
C3 N2 1.308(13) .
C3 H3A 0.9300 .
N2 H2B 0.8600 .
C1A N1A 1.315(16) .
C1A N2A 1.341(16) .
C1A H1AA 0.9300 .
N1A C2A 1.469(15) .
N1A H1AB 0.8600 .
C2A C3A 1.198(17) .
C2A H2AA 0.9300 .
C3A N2A 1.354(14) .
C3A H3AA 0.9300 .
N2A H2AB 0.8600 .
